data_4127427
loop_
_publ_author_name
'Cai, Lingchao'
'Zhang, Kui'
'Chen, Shuming'
'Lepage, Romain J.'
'Houk, K. N.'
'Krenske, Elizabeth H.'
'Kwon, Ohyun'

_publ_section_title
;
 Catalytic Asymmetric Staudinger-aza-Wittig Reaction for the Synthesis of
 Heterocyclic Amines.
;
_journal_issue 24
_journal_name_full 'Journal of the American Chemical Society'
_journal_page_first 9537
_journal_page_last 9542
_journal_paper_doi 10.1021/jacs.9b04803
_journal_volume 141
_journal_year 2019
_chemical_absolute_configuration ad
_chemical_formula_moiety 'C18 H12 Br Cl2 N O'
_chemical_formula_sum 'C18 H12 Br Cl2 N O'
_chemical_formula_weight 409.10
_space_group_crystal_system orthorhombic
_space_group_IT_number 18
_space_group_name_Hall 'P 2 2ab'
_space_group_name_H-M_alt 'P 21 21 2'
_symmetry_space_group_name_Hall 'P 2 2ab'
_symmetry_space_group_name_H-M 'P 21 21 2'
_atom_sites_solution_hydrogens geom
_audit_creation_method SHELXL-2014/6
_cell_angle_alpha 90
_cell_angle_beta 90
_cell_angle_gamma 90
_cell_formula_units_Z 4
_cell_length_a 19.2243(6)
_cell_length_b 8.7543(3)
_cell_length_c 9.7102(3)
_cell_measurement_reflns_used 9984
_cell_measurement_temperature 100(2)
_cell_measurement_theta_max 72.03
_cell_measurement_theta_min 4.55
_cell_volume 1634.18(9)
_computing_cell_refinement 'Bruker SAINT'
_computing_data_collection 'Bruker APEX2'
_computing_data_reduction 'Bruker SAINT'
_computing_molecular_graphics 'Bruker SHELXTL'
_computing_publication_material 'Bruker SHELXTL'
_computing_structure_refinement 'SHELXL-2014/6 (Sheldrick, 2014)'
_computing_structure_solution 'SHELXS-97 (Sheldrick 2008)'
_diffrn_ambient_temperature 100(2)
_diffrn_detector_area_resol_mean 8.3333
_diffrn_measured_fraction_theta_full 0.997
_diffrn_measured_fraction_theta_max 0.979
_diffrn_measurement_device_type 'Bruker APEX-II CCD'
_diffrn_measurement_method '\f and \w scans'
_diffrn_radiation_type CuK\a
_diffrn_radiation_wavelength 1.54178
_diffrn_reflns_av_R_equivalents 0.0239
_diffrn_reflns_av_unetI/netI 0.0290
_diffrn_reflns_Laue_measured_fraction_full 0.997
_diffrn_reflns_Laue_measured_fraction_max 0.979
_diffrn_reflns_limit_h_max 22
_diffrn_reflns_limit_h_min -23
_diffrn_reflns_limit_k_max 10
_diffrn_reflns_limit_k_min -10
_diffrn_reflns_limit_l_max 11
_diffrn_reflns_limit_l_min -11
_diffrn_reflns_number 13200
_diffrn_reflns_point_group_measured_fraction_full 0.992
_diffrn_reflns_point_group_measured_fraction_max 0.963
_diffrn_reflns_theta_full 67.679
_diffrn_reflns_theta_max 72.027
_diffrn_reflns_theta_min 4.553
_diffrn_source 'I\mS micro--focus source'
_exptl_absorpt_coefficient_mu 6.458
_exptl_absorpt_correction_T_max 0.75
_exptl_absorpt_correction_T_min 0.53
_exptl_absorpt_correction_type multi-scan
_exptl_absorpt_process_details 'SADABS V2014/2 (Bruker AXS Inc.)'
_exptl_crystal_colour colorless
_exptl_crystal_density_diffrn 1.663
_exptl_crystal_description irregular
_exptl_crystal_F_000 816
_exptl_crystal_size_max 0.22
_exptl_crystal_size_mid 0.20
_exptl_crystal_size_min 0.16
_refine_diff_density_max 0.284
_refine_diff_density_min -0.321
_refine_diff_density_rms 0.052
_refine_ls_abs_structure_details
; 
 Flack x determined using 1263 quotients [(I+)-(I-)]/[(I+)+(I-)] 
 (Parsons, Flack and Wagner, Acta Cryst. B69 (2013) 249-259). 
;
_refine_ls_abs_structure_Flack 0.039(5)
_refine_ls_extinction_method none
_refine_ls_goodness_of_fit_ref 1.067
_refine_ls_hydrogen_treatment constr
_refine_ls_matrix_type full
_refine_ls_number_parameters 208
_refine_ls_number_reflns 3096
_refine_ls_number_restraints 0
_refine_ls_restrained_S_all 1.067
_refine_ls_R_factor_all 0.0175
_refine_ls_R_factor_gt 0.0173
_refine_ls_shift/su_max 0.001
_refine_ls_shift/su_mean 0.000
_refine_ls_structure_factor_coef Fsqd
_refine_ls_weighting_details 'w=1/[\s^2^(Fo^2^)+(0.0024P)^2^+0.7022P] where P=(Fo^2^+2Fc^2^)/3'
_refine_ls_weighting_scheme calc
_refine_ls_wR_factor_gt 0.0400
_refine_ls_wR_factor_ref 0.0401
_reflns_Friedel_coverage 0.700
_reflns_Friedel_fraction_full 0.985
_reflns_Friedel_fraction_max 0.941
_reflns_number_gt 3084
_reflns_number_total 3096
_reflns_threshold_expression 'I > 2\s(I)'
_cod_data_source_file ja9b04803_si_002.cif
_cod_data_source_block cu_kw1701sa_a
_cod_database_code 4127427
_shelx_space_group_comment
; 
The symmetry employed for this shelxl refinement is uniquely defined 
by the following loop, which should always be used as a source of 
symmetry information in preference to the above space-group names. 
They are only intended as comments. 
;
_shelxl_version_number 2014/6

loop_
_space_group_symop_operation_xyz
'x, y, z'
'-x, -y, z'
'-x+1/2, y+1/2, -z'
'x+1/2, -y+1/2, -z'

loop_
_atom_site_label
_atom_site_type_symbol
_atom_site_fract_x
_atom_site_fract_y
_atom_site_fract_z
_atom_site_U_iso_or_equiv
_atom_site_adp_type
_atom_site_occupancy
_atom_site_site_symmetry_order
_atom_site_calc_flag
_atom_site_refinement_flags_posn
_atom_site_refinement_flags_adp
Br1 Br 0.80231(2) 0.29543(3) 0.84669(3) 0.01880(8) Uani 1 1 d . .
Cl1 Cl 0.46962(3) 0.74670(8) 0.11723(6) 0.02798(16) Uani 1 1 d . .
Cl2 Cl 0.36265(3) 0.55908(8) 0.29524(6) 0.02344(14) Uani 1 1 d . .
O1 O 0.47582(8) 0.6962(2) 0.81862(16) 0.0166(3) Uani 1 1 d . .
N1 N 0.62811(10) 0.9951(2) 0.5579(2) 0.0152(4) Uani 1 1 d . .
C1 C 0.62891(11) 0.5754(3) 0.8635(2) 0.0130(4) Uani 1 1 d . .
H1 H 0.5893 0.5864 0.9211 0.016 Uiso 1 1 calc R U
C2 C 0.67752(12) 0.4615(3) 0.8917(2) 0.0147(5) Uani 1 1 d . .
H2 H 0.6714 0.3947 0.9678 0.018 Uiso 1 1 calc R U
C3 C 0.73487(12) 0.4479(3) 0.8066(2) 0.0147(5) Uani 1 1 d . .
C4 C 0.74499(12) 0.5425(3) 0.6939(3) 0.0170(5) Uani 1 1 d . .
H4 H 0.7847 0.5310 0.6367 0.020 Uiso 1 1 calc R U
C5 C 0.69559(12) 0.6550(2) 0.6666(2) 0.0153(4) Uani 1 1 d . .
H5 H 0.7014 0.7199 0.5890 0.018 Uiso 1 1 calc R U
C6 C 0.63765(11) 0.6734(3) 0.7517(2) 0.0115(4) Uani 1 1 d . .
C7 C 0.58533(11) 0.8045(3) 0.7311(2) 0.0121(4) Uani 1 1 d . .
C8 C 0.59550(11) 0.9275(3) 0.8414(3) 0.0146(4) Uani 1 1 d . .
H8A H 0.5575 1.0037 0.8366 0.018 Uiso 1 1 calc R U
H8B H 0.5953 0.8808 0.9343 0.018 Uiso 1 1 calc R U
C9 C 0.66564(12) 1.0041(3) 0.8132(2) 0.0163(5) Uani 1 1 d . .
H9A H 0.7034 0.9284 0.8261 0.020 Uiso 1 1 calc R U
H9B H 0.6729 1.0876 0.8805 0.020 Uiso 1 1 calc R U
C10 C 0.66959(12) 1.0694(3) 0.6664(3) 0.0190(5) Uani 1 1 d . .
H10A H 0.6554 1.1781 0.6707 0.023 Uiso 1 1 calc R U
H10B H 0.7189 1.0672 0.6373 0.023 Uiso 1 1 calc R U
C11 C 0.59239(11) 0.8785(3) 0.5897(2) 0.0123(5) Uani 1 1 d . .
C12 C 0.54098(11) 0.8051(3) 0.4967(2) 0.0124(4) Uani 1 1 d . .
C13 C 0.53292(11) 0.8177(3) 0.3550(3) 0.0159(4) Uani 1 1 d . .
H13 H 0.5640 0.8779 0.3016 0.019 Uiso 1 1 calc R U
C14 C 0.47820(12) 0.7400(3) 0.2938(3) 0.0177(5) Uani 1 1 d . .
C15 C 0.43105(11) 0.6540(3) 0.3733(3) 0.0154(5) Uani 1 1 d . .
C16 C 0.43819(12) 0.6442(3) 0.5152(2) 0.0126(4) Uani 1 1 d . .
H16 H 0.4061 0.5879 0.5696 0.015 Uiso 1 1 calc R U
C17 C 0.49428(11) 0.7202(3) 0.5743(2) 0.0118(4) Uani 1 1 d . .
C18 C 0.51234(11) 0.7322(3) 0.7228(2) 0.0116(4) Uani 1 1 d . .

loop_
_atom_site_aniso_label
_atom_site_aniso_U_11
_atom_site_aniso_U_22
_atom_site_aniso_U_33
_atom_site_aniso_U_23
_atom_site_aniso_U_13
_atom_site_aniso_U_12
Br1 0.01060(11) 0.01504(11) 0.03076(13) -0.00062(10) -0.00579(9) 0.00318(9)
Cl1 0.0240(3) 0.0473(4) 0.0127(3) 0.0020(2) -0.0034(2) -0.0105(3)
Cl2 0.0186(3) 0.0312(3) 0.0206(3) -0.0032(2) -0.0062(2) -0.0105(2)
O1 0.0120(7) 0.0222(8) 0.0156(8) 0.0002(7) 0.0014(6) -0.0032(7)
N1 0.0090(9) 0.0156(10) 0.0211(10) 0.0024(8) -0.0027(8) -0.0009(8)
C1 0.0092(9) 0.0142(10) 0.0156(11) -0.0019(9) 0.0004(9) -0.0004(8)
C2 0.0155(11) 0.0133(11) 0.0154(11) 0.0004(9) -0.0028(8) -0.0026(8)
C3 0.0096(10) 0.0126(11) 0.0221(12) -0.0039(9) -0.0059(9) 0.0025(8)
C4 0.0105(10) 0.0207(12) 0.0199(12) -0.0012(9) 0.0019(9) 0.0024(9)
C5 0.0121(10) 0.0175(10) 0.0163(11) 0.0013(9) 0.0010(10) 0.0012(9)
C6 0.0083(9) 0.0124(11) 0.0138(10) -0.0037(8) -0.0024(8) -0.0012(8)
C7 0.0077(10) 0.0130(10) 0.0157(11) -0.0002(10) -0.0010(8) 0.0004(9)
C8 0.0102(10) 0.0150(10) 0.0186(11) -0.0035(10) -0.0016(9) 0.0008(8)
C9 0.0119(10) 0.0167(11) 0.0203(13) -0.0028(9) -0.0033(9) -0.0024(9)
C10 0.0134(10) 0.0173(11) 0.0264(13) 0.0026(11) -0.0074(10) -0.0060(9)
C11 0.0068(10) 0.0130(11) 0.0170(12) 0.0001(9) -0.0001(8) 0.0013(9)
C12 0.0080(9) 0.0126(10) 0.0168(11) -0.0004(10) -0.0012(8) 0.0014(8)
C13 0.0122(10) 0.0192(11) 0.0164(11) 0.0031(10) 0.0001(9) -0.0013(8)
C14 0.0153(11) 0.0237(13) 0.0141(10) -0.0001(9) -0.0022(8) 0.0013(9)
C15 0.0104(10) 0.0164(11) 0.0195(12) -0.0035(9) -0.0027(9) -0.0010(8)
C16 0.0096(10) 0.0115(10) 0.0168(11) -0.0015(9) 0.0010(8) 0.0006(8)
C17 0.0077(9) 0.0110(10) 0.0166(10) -0.0007(9) 0.0003(8) 0.0023(9)
C18 0.0084(10) 0.0097(11) 0.0166(11) 0.0000(8) -0.0005(8) 0.0025(8)

loop_
_atom_type_symbol
_atom_type_description
_atom_type_scat_dispersion_real
_atom_type_scat_dispersion_imag
_atom_type_scat_source
C C 0.0181 0.0091 'International Tables Vol C Tables 4.2.6.8 and 6.1.1.4'
H H 0.0000 0.0000 'International Tables Vol C Tables 4.2.6.8 and 6.1.1.4'
N N 0.0311 0.0180 'International Tables Vol C Tables 4.2.6.8 and 6.1.1.4'
O O 0.0492 0.0322 'International Tables Vol C Tables 4.2.6.8 and 6.1.1.4'
Br Br -0.6763 1.2805 'International Tables Vol C Tables 4.2.6.8 and 6.1.1.4'
Cl Cl 0.3639 0.7018 'International Tables Vol C Tables 4.2.6.8 and 6.1.1.4'

loop_
_geom_angle_atom_site_label_1
_geom_angle_atom_site_label_2
_geom_angle_atom_site_label_3
_geom_angle
C11 N1 C10 118.3(2)
C6 C1 C2 120.8(2)
C6 C1 H1 119.6
C2 C1 H1 119.6
C3 C2 C1 118.6(2)
C3 C2 H2 120.7
C1 C2 H2 120.7
C2 C3 C4 122.1(2)
C2 C3 Br1 118.81(18)
C4 C3 Br1 119.05(17)
C3 C4 C5 118.5(2)
C3 C4 H4 120.8
C5 C4 H4 120.8
C4 C5 C6 120.8(2)
C4 C5 H5 119.6
C6 C5 H5 119.6
C1 C6 C5 119.1(2)
C1 C6 C7 118.79(19)
C5 C6 C7 122.0(2)
C11 C7 C8 108.66(19)
C11 C7 C6 112.09(18)
C8 C7 C6 110.49(17)
C11 C7 C18 102.04(17)
C8 C7 C18 116.20(18)
C6 C7 C18 107.16(19)
C9 C8 C7 107.18(19)
C9 C8 H8A 110.3
C7 C8 H8A 110.3
C9 C8 H8B 110.3
C7 C8 H8B 110.3
H8A C8 H8B 108.5
C8 C9 C10 111.84(19)
C8 C9 H9A 109.2
C10 C9 H9A 109.2
C8 C9 H9B 109.2
C10 C9 H9B 109.2
H9A C9 H9B 107.9
N1 C10 C9 118.17(19)
N1 C10 H10A 107.8
C9 C10 H10A 107.8
N1 C10 H10B 107.8
C9 C10 H10B 107.8
H10A C10 H10B 107.1
N1 C11 C12 124.1(2)
N1 C11 C7 127.5(2)
C12 C11 C7 107.73(18)
C17 C12 C13 120.6(2)
C17 C12 C11 109.4(2)
C13 C12 C11 129.9(2)
C14 C13 C12 118.0(2)
C14 C13 H13 121.0
C12 C13 H13 121.0
C13 C14 C15 121.1(2)
C13 C14 Cl1 118.82(19)
C15 C14 Cl1 120.11(19)
C16 C15 C14 120.9(2)
C16 C15 Cl2 118.72(18)
C14 C15 Cl2 120.37(19)
C15 C16 C17 117.2(2)
C15 C16 H16 121.4
C17 C16 H16 121.4
C12 C17 C16 122.2(2)
C12 C17 C18 109.7(2)
C16 C17 C18 128.0(2)
O1 C18 C17 126.4(2)
O1 C18 C7 126.6(2)
C17 C18 C7 106.99(18)

loop_
_geom_bond_atom_site_label_1
_geom_bond_atom_site_label_2
_geom_bond_distance
Br1 C3 1.901(2)
Cl1 C14 1.724(3)
Cl2 C15 1.730(2)
O1 C18 1.207(3)
N1 C11 1.268(3)
N1 C10 1.473(3)
C1 C6 1.393(3)
C1 C2 1.394(3)
C1 H1 0.9500
C2 C3 1.383(3)
C2 H2 0.9500
C3 C4 1.386(4)
C4 C5 1.393(3)
C4 H4 0.9500
C5 C6 1.396(3)
C5 H5 0.9500
C6 C7 1.539(3)
C7 C11 1.524(3)
C7 C8 1.531(3)
C7 C18 1.542(3)
C8 C9 1.530(3)
C8 H8A 0.9900
C8 H8B 0.9900
C9 C10 1.538(3)
C9 H9A 0.9900
C9 H9B 0.9900
C10 H10A 0.9900
C10 H10B 0.9900
C11 C12 1.485(3)
C12 C17 1.388(3)
C12 C13 1.389(3)
C13 C14 1.386(3)
C13 H13 0.9500
C14 C15 1.408(4)
C15 C16 1.387(3)
C16 C17 1.391(3)
C16 H16 0.9500
C17 C18 1.486(3)
